data_1549833
loop_
_publ_author_name
'Carpenter, Stephanie H.'
'Baker, Tessa M.'
'Munoz, Salvador'
'Brennessel, William W.'
'Neidig, Michael L.'

_publ_section_title
;
 Multinuclear Iron-Phenyl Species in Reactions of Simple Iron Salts and
 PhMgBr: Identification of Fe4(\m-Ph)6(THF)4 as a Key Reactive Species for
 Cross-Coupling
;
_journal_name_full 'Chemical Science'
_journal_paper_doi 10.1039/C8SC02915F
_journal_year 2018
_chemical_formula_moiety 'C58 H74 Fe4 O4, 2(C4 H8 O), C5 H12'
_chemical_formula_sum 'C71 H102 Fe4 O6'
_chemical_formula_weight 1274.92
_chemical_name_common neisc35
_space_group_crystal_system monoclinic
_space_group_IT_number 14
_space_group_name_Hall '-P 2yn'
_space_group_name_H-M_alt 'P 1 21/n 1'
_symmetry_space_group_name_Hall '-P 2yn'
_symmetry_space_group_name_H-M 'P 1 21/n 1'
_atom_sites_solution_hydrogens geom
_atom_sites_solution_primary dual
_atom_sites_solution_secondary difmap
_audit_creation_method SHELXL-2017/1
_audit_update_record
;
2018-06-25 deposited with the CCDC.
2018-08-24 downloaded from the CCDC.
;
_cell_angle_alpha 90
_cell_angle_beta 99.1880(19)
_cell_angle_gamma 90
_cell_formula_units_Z 4
_cell_length_a 12.2994(11)
_cell_length_b 22.698(2)
_cell_length_c 23.587(2)
_cell_measurement_reflns_used 3912
_cell_measurement_temperature 100.0(5)
_cell_measurement_theta_max 23.97
_cell_measurement_theta_min 2.20
_cell_volume 6500.3(10)
_computing_cell_refinement 'SAINT (Bruker, 2013)'
_computing_data_collection 'APEX3 (Bruker, 2017)'
_computing_data_reduction 'SAINT (Bruker, 2013)'
_computing_molecular_graphics 'SHELXTL (Sheldrick, 2008)'
_computing_publication_material 'SHELXTL (Sheldrick, 2008)'
_computing_structure_refinement 'SHELXL-2017/1 (Sheldrick, 2015b)'
_computing_structure_solution 'SHELXT-2014/5 (Sheldrick, 2015a)'
_diffrn_ambient_temperature 100.0(5)
_diffrn_measured_fraction_theta_full 1.000
_diffrn_measured_fraction_theta_max 0.998
_diffrn_measurement_device_type 'Bruker SMART APEX II CCD platform'
_diffrn_measurement_method '\w scans'
_diffrn_radiation_type MoK\a
_diffrn_radiation_wavelength 0.71073
_diffrn_reflns_av_R_equivalents 0.1592
_diffrn_reflns_av_unetI/netI 0.0657
_diffrn_reflns_Laue_measured_fraction_full 1.000
_diffrn_reflns_Laue_measured_fraction_max 0.998
_diffrn_reflns_limit_h_max 15
_diffrn_reflns_limit_h_min -16
_diffrn_reflns_limit_k_max 29
_diffrn_reflns_limit_k_min 0
_diffrn_reflns_limit_l_max 31
_diffrn_reflns_limit_l_min 0
_diffrn_reflns_number 403100
_diffrn_reflns_point_group_measured_fraction_full 1.000
_diffrn_reflns_point_group_measured_fraction_max 0.998
_diffrn_reflns_theta_full 27.878
_diffrn_reflns_theta_max 27.946
_diffrn_reflns_theta_min 1.749
_diffrn_source 'fine-focus sealed tube'
_exptl_absorpt_coefficient_mu 0.925
_exptl_absorpt_correction_T_max 0.7456
_exptl_absorpt_correction_T_min 0.6645
_exptl_absorpt_correction_type multi-scan
_exptl_absorpt_process_details 'TWINABS-2012/1 (Sheldrick, 2012)'
_exptl_crystal_colour brown
_exptl_crystal_density_diffrn 1.303
_exptl_crystal_description block
_exptl_crystal_F_000 2720
_exptl_crystal_size_max 0.28
_exptl_crystal_size_mid 0.26
_exptl_crystal_size_min 0.24
_refine_diff_density_max 0.971
_refine_diff_density_min -0.714
_refine_diff_density_rms 0.094
_refine_ls_extinction_method none
_refine_ls_goodness_of_fit_ref 1.025
_refine_ls_hydrogen_treatment constr
_refine_ls_matrix_type full
_refine_ls_number_parameters 739
_refine_ls_number_reflns 15554
_refine_ls_number_restraints 0
_refine_ls_restrained_S_all 1.025
_refine_ls_R_factor_all 0.0824
_refine_ls_R_factor_gt 0.0492
_refine_ls_shift/su_max 0.001
_refine_ls_shift/su_mean 0.000
_refine_ls_structure_factor_coef Fsqd
_refine_ls_weighting_details 'w=1/[\s^2^(Fo^2^)+(0.0407P)^2^+6.3300P] where P=(Fo^2^+2Fc^2^)/3'
_refine_ls_weighting_scheme calc
_refine_ls_wR_factor_gt 0.0987
_refine_ls_wR_factor_ref 0.1115
_reflns_Friedel_coverage 0.000
_reflns_number_gt 11514
_reflns_number_total 15554
_reflns_threshold_expression 'I > 2\s(I)'
_cod_data_source_file c8sc02915f2.cif
_cod_data_source_block 2b
_cod_database_code 1549833
_shelx_shelxl_version_number 2017/1
_shelx_space_group_comment
; 
The symmetry employed for this shelxl refinement is uniquely defined 
by the following loop, which should always be used as a source of 
symmetry information in preference to the above space-group names. 
They are only intended as comments. 
;
_shelx_estimated_absorpt_t_min 0.782
_shelx_estimated_absorpt_t_max 0.808

loop_
_space_group_symop_operation_xyz
'x, y, z'
'-x+1/2, y+1/2, -z+1/2'
'-x, -y, -z'
'x-1/2, -y-1/2, z-1/2'

loop_
_atom_site_label
_atom_site_type_symbol
_atom_site_fract_x
_atom_site_fract_y
_atom_site_fract_z
_atom_site_U_iso_or_equiv
_atom_site_adp_type
_atom_site_occupancy
_atom_site_site_symmetry_order
_atom_site_calc_flag
_atom_site_refinement_flags_posn
_atom_site_refinement_flags_adp
Fe1 Fe 0.29233(3) 0.32749(2) 0.63179(2) 0.01577(10) Uani 1 1 d . .
Fe2 Fe 0.09340(3) 0.29838(2) 0.60503(2) 0.01592(10) Uani 1 1 d . .
Fe3 Fe 0.23264(3) 0.22590(2) 0.63792(2) 0.01552(10) Uani 1 1 d . .
Fe4 Fe 0.18395(3) 0.29415(2) 0.70832(2) 0.01533(10) Uani 1 1 d . .
C1 C 0.1779(2) 0.36853(13) 0.56215(14) 0.0184(6) Uani 1 1 d . .
C2 C 0.2046(3) 0.35675(14) 0.50698(15) 0.0237(7) Uani 1 1 d . .
H2 H 0.228247 0.318194 0.499063 0.028 Uiso 1 1 calc R U
C3 C 0.1978(3) 0.39909(14) 0.46389(15) 0.0253(7) Uani 1 1 d . .
H3 H 0.218164 0.388914 0.427938 0.030 Uiso 1 1 calc R U
C4 C 0.1619(3) 0.45595(14) 0.47243(14) 0.0225(7) Uani 1 1 d . .
C5 C 0.1345(2) 0.46897(13) 0.52589(14) 0.0196(6) Uani 1 1 d . .
H5 H 0.109649 0.507459 0.533134 0.023 Uiso 1 1 calc R U
C6 C 0.1427(2) 0.42662(13) 0.56907(14) 0.0186(6) Uani 1 1 d . .
H6 H 0.123513 0.437559 0.605071 0.022 Uiso 1 1 calc R U
C7 C 0.3909(2) 0.25609(13) 0.60952(14) 0.0195(6) Uani 1 1 d . .
C8 C 0.3853(3) 0.22896(13) 0.55540(14) 0.0209(7) Uani 1 1 d . .
H8 H 0.318390 0.231896 0.529133 0.025 Uiso 1 1 calc R U
C9 C 0.4725(3) 0.19803(14) 0.53826(15) 0.0240(7) Uani 1 1 d . .
H9 H 0.463147 0.179920 0.501490 0.029 Uiso 1 1 calc R U
C10 C 0.5732(3) 0.19346(13) 0.57448(15) 0.0231(7) Uani 1 1 d . .
C11 C 0.5834(3) 0.22163(14) 0.62724(15) 0.0233(7) Uani 1 1 d . .
H11 H 0.652188 0.220913 0.652158 0.028 Uiso 1 1 calc R U
C12 C 0.4948(3) 0.25088(14) 0.64426(15) 0.0233(7) Uani 1 1 d . .
H12 H 0.504861 0.268312 0.681349 0.028 Uiso 1 1 calc R U
C13 C 0.2994(2) 0.36834(13) 0.71866(14) 0.0193(6) Uani 1 1 d . .
C14 C 0.4034(3) 0.36591(14) 0.75350(14) 0.0210(7) Uani 1 1 d . .
H14 H 0.445848 0.331053 0.752698 0.025 Uiso 1 1 calc R U
C15 C 0.4475(3) 0.41189(14) 0.78918(14) 0.0230(7) Uani 1 1 d . .
H15 H 0.518525 0.407604 0.811463 0.028 Uiso 1 1 calc R U
C16 C 0.3890(3) 0.46403(13) 0.79264(14) 0.0208(7) Uani 1 1 d . .
C17 C 0.2846(3) 0.46769(13) 0.75964(14) 0.0202(7) Uani 1 1 d . .
H17 H 0.241772 0.502246 0.761548 0.024 Uiso 1 1 calc R U
C18 C 0.2420(3) 0.42155(13) 0.72392(13) 0.0192(6) Uani 1 1 d . .
H18 H 0.170741 0.426057 0.701953 0.023 Uiso 1 1 calc R U
C19 C 0.0793(3) 0.21018(13) 0.57251(14) 0.0207(7) Uani 1 1 d . .
C20 C 0.0122(2) 0.16791(13) 0.59479(14) 0.0195(6) Uani 1 1 d . .
H20 H 0.005901 0.169839 0.634368 0.023 Uiso 1 1 calc R U
C21 C -0.0443(2) 0.12405(14) 0.56164(15) 0.0223(7) Uani 1 1 d . .
H21 H -0.087097 0.096661 0.579133 0.027 Uiso 1 1 calc R U
C22 C -0.0401(3) 0.11914(13) 0.50330(15) 0.0230(7) Uani 1 1 d . .
C23 C 0.0236(3) 0.16072(14) 0.47963(15) 0.0250(7) Uani 1 1 d . .
H23 H 0.027455 0.159221 0.439750 0.030 Uiso 1 1 calc R U
C24 C 0.0813(3) 0.20420(14) 0.51341(14) 0.0227(7) Uani 1 1 d . .
H24 H 0.124273 0.231237 0.495629 0.027 Uiso 1 1 calc R U
C25 C 0.0091(2) 0.31608(13) 0.67910(14) 0.0191(6) Uani 1 1 d . .
C26 C -0.0384(2) 0.37251(14) 0.67214(14) 0.0215(7) Uani 1 1 d . .
H26 H 0.000455 0.402463 0.655614 0.026 Uiso 1 1 calc R U
C27 C -0.1388(3) 0.38682(14) 0.68803(15) 0.0238(7) Uani 1 1 d . .
H27 H -0.166505 0.425773 0.682036 0.029 Uiso 1 1 calc R U
C28 C -0.1996(2) 0.34515(15) 0.71258(14) 0.0220(7) Uani 1 1 d . .
C29 C -0.1559(2) 0.28859(14) 0.72052(14) 0.0214(7) Uani 1 1 d . .
H29 H -0.195310 0.259139 0.737440 0.026 Uiso 1 1 calc R U
C30 C -0.0553(2) 0.27461(14) 0.70401(13) 0.0195(6) Uani 1 1 d . .
H30 H -0.028544 0.235441 0.709720 0.023 Uiso 1 1 calc R U
C31 C 0.2480(3) 0.20791(13) 0.73225(14) 0.0204(6) Uani 1 1 d . .
C32 C 0.3580(3) 0.20462(14) 0.76086(14) 0.0220(7) Uani 1 1 d . .
H32 H 0.408426 0.233912 0.752704 0.026 Uiso 1 1 calc R U
C33 C 0.3962(3) 0.16091(14) 0.80021(14) 0.0245(7) Uani 1 1 d . .
H33 H 0.471065 0.161264 0.818187 0.029 Uiso 1 1 calc R U
C34 C 0.3266(3) 0.11671(13) 0.81364(14) 0.0252(7) Uani 1 1 d . .
C35 C 0.2172(3) 0.11863(14) 0.78742(14) 0.0237(7) Uani 1 1 d . .
H35 H 0.167412 0.089290 0.796212 0.028 Uiso 1 1 calc R U
C36 C 0.1796(3) 0.16300(13) 0.74840(14) 0.0215(7) Uani 1 1 d . .
H36 H 0.103944 0.163065 0.731786 0.026 Uiso 1 1 calc R U
C37 C 0.1542(3) 0.50186(15) 0.42586(15) 0.0298(8) Uani 1 1 d . .
H37A H 0.156234 0.541203 0.443107 0.045 Uiso 1 1 calc R U
H37B H 0.084917 0.496850 0.399300 0.045 Uiso 1 1 calc R U
H37C H 0.216304 0.497401 0.404859 0.045 Uiso 1 1 calc R U
C38 C 0.6666(3) 0.15745(15) 0.55749(18) 0.0335(9) Uani 1 1 d . .
H38A H 0.675083 0.166963 0.517898 0.050 Uiso 1 1 calc R U
H38B H 0.650131 0.115406 0.560282 0.050 Uiso 1 1 calc R U
H38C H 0.735120 0.166688 0.583298 0.050 Uiso 1 1 calc R U
C39 C 0.4371(3) 0.51508(14) 0.82962(16) 0.0277(7) Uani 1 1 d . .
H39A H 0.461416 0.501276 0.868968 0.042 Uiso 1 1 calc R U
H39B H 0.380890 0.545673 0.829708 0.042 Uiso 1 1 calc R U
H39C H 0.500070 0.531357 0.814139 0.042 Uiso 1 1 calc R U
C40 C -0.1014(3) 0.07101(15) 0.46744(17) 0.0353(9) Uani 1 1 d . .
H40A H -0.176996 0.068813 0.475487 0.053 Uiso 1 1 calc R U
H40B H -0.064258 0.033239 0.476899 0.053 Uiso 1 1 calc R U
H40C H -0.102642 0.079692 0.426642 0.053 Uiso 1 1 calc R U
C41 C -0.3104(3) 0.36108(17) 0.72890(17) 0.0337(9) Uani 1 1 d . .
H41A H -0.329805 0.332210 0.756518 0.051 Uiso 1 1 calc R U
H41B H -0.366717 0.360919 0.694460 0.051 Uiso 1 1 calc R U
H41C H -0.306150 0.400400 0.746278 0.051 Uiso 1 1 calc R U
C42 C 0.3696(3) 0.06683(15) 0.85312(15) 0.0342(9) Uani 1 1 d . .
H42A H 0.424091 0.082031 0.884578 0.051 Uiso 1 1 calc R U
H42B H 0.404150 0.037205 0.831564 0.051 Uiso 1 1 calc R U
H42C H 0.308426 0.048818 0.868877 0.051 Uiso 1 1 calc R U
O1 O 0.42868(18) 0.38845(9) 0.61602(10) 0.0242(5) Uani 1 1 d . .
C43 C 0.4880(3) 0.37930(16) 0.56845(17) 0.0350(9) Uani 1 1 d . .
H43A H 0.440636 0.358900 0.536531 0.042 Uiso 1 1 calc R U
H43B H 0.554456 0.355045 0.580682 0.042 Uiso 1 1 calc R U
C44 C 0.5186(5) 0.43730(19) 0.5504(3) 0.0754(19) Uani 1 1 d . .
H44A H 0.466687 0.450255 0.516145 0.090 Uiso 1 1 calc R U
H44B H 0.593708 0.436316 0.540352 0.090 Uiso 1 1 calc R U
C45 C 0.5146(4) 0.47787(19) 0.5983(2) 0.0564(13) Uani 1 1 d . .
H45A H 0.491806 0.517798 0.584205 0.068 Uiso 1 1 calc R U
H45B H 0.587105 0.480423 0.623330 0.068 Uiso 1 1 calc R U
C46 C 0.4292(3) 0.45045(13) 0.62985(16) 0.0272(8) Uani 1 1 d . .
H46A H 0.449254 0.456502 0.671788 0.033 Uiso 1 1 calc R U
H46B H 0.355767 0.468038 0.616913 0.033 Uiso 1 1 calc R U
O2 O -0.06531(17) 0.32263(10) 0.54785(10) 0.0237(5) Uani 1 1 d . .
C47 C -0.1632(3) 0.28910(18) 0.55208(18) 0.0383(9) Uani 1 1 d . .
H47A H -0.177626 0.288682 0.592197 0.046 Uiso 1 1 calc R U
H47B H -0.154938 0.247958 0.539505 0.046 Uiso 1 1 calc R U
C48 C -0.2535(3) 0.3184(2) 0.51439(19) 0.0465(11) Uani 1 1 d . .
H48A H -0.291397 0.346795 0.536414 0.056 Uiso 1 1 calc R U
H48B H -0.307956 0.289097 0.496326 0.056 Uiso 1 1 calc R U
C49 C -0.2014(3) 0.34958(18) 0.46975(17) 0.0366(9) Uani 1 1 d . .
H49A H -0.222192 0.391751 0.467748 0.044 Uiso 1 1 calc R U
H49B H -0.224171 0.331522 0.431491 0.044 Uiso 1 1 calc R U
C50 C -0.0780(3) 0.34237(16) 0.48938(15) 0.0269(7) Uani 1 1 d . .
H50A H -0.047221 0.313035 0.465205 0.032 Uiso 1 1 calc R U
H50B H -0.039480 0.380357 0.486827 0.032 Uiso 1 1 calc R U
O3 O 0.27831(17) 0.12945(9) 0.62692(10) 0.0205(5) Uani 1 1 d . .
C51 C 0.2526(3) 0.09530(13) 0.57484(14) 0.0212(7) Uani 1 1 d . .
H51A H 0.281946 0.114559 0.542780 0.025 Uiso 1 1 calc R U
H51B H 0.172019 0.090345 0.563946 0.025 Uiso 1 1 calc R U
C52 C 0.3085(3) 0.03615(14) 0.58944(16) 0.0259(7) Uani 1 1 d . .
H52A H 0.263475 0.010362 0.610357 0.031 Uiso 1 1 calc R U
H52B H 0.323670 0.015586 0.554522 0.031 Uiso 1 1 calc R U
C53 C 0.4140(3) 0.05479(15) 0.62735(16) 0.0292(8) Uani 1 1 d . .
H53A H 0.469918 0.067678 0.604106 0.035 Uiso 1 1 calc R U
H53B H 0.444734 0.022331 0.653045 0.035 Uiso 1 1 calc R U
C54 C 0.3769(3) 0.10573(14) 0.66134(15) 0.0228(7) Uani 1 1 d . .
H54A H 0.360721 0.091812 0.698883 0.027 Uiso 1 1 calc R U
H54B H 0.435038 0.136245 0.668217 0.027 Uiso 1 1 calc R U
O4 O 0.15355(18) 0.30468(10) 0.79944(10) 0.0240(5) Uani 1 1 d . .
C55 C 0.0903(3) 0.35315(15) 0.81741(15) 0.0268(7) Uani 1 1 d . .
H55A H 0.016117 0.339727 0.823007 0.032 Uiso 1 1 calc R U
H55B H 0.082075 0.385105 0.788476 0.032 Uiso 1 1 calc R U
C56 C 0.1557(3) 0.37396(17) 0.87328(17) 0.0371(9) Uani 1 1 d . .
H56A H 0.107507 0.392280 0.898182 0.044 Uiso 1 1 calc R U
H56B H 0.213289 0.402482 0.866717 0.044 Uiso 1 1 calc R U
C57 C 0.2064(3) 0.31647(16) 0.89933(15) 0.0307(8) Uani 1 1 d . .
H57A H 0.272241 0.323996 0.928506 0.037 Uiso 1 1 calc R U
H57B H 0.152473 0.293047 0.916808 0.037 Uiso 1 1 calc R U
C58 C 0.2364(3) 0.28653(16) 0.84708(15) 0.0296(8) Uani 1 1 d . .
H58A H 0.310676 0.298880 0.840609 0.036 Uiso 1 1 calc R U
H58B H 0.235896 0.243189 0.851716 0.036 Uiso 1 1 calc R U
O5 O 0.3434(3) -0.00010(13) 0.44995(14) 0.0568(8) Uani 1 1 d . .
C59 C 0.2382(5) 0.0190(3) 0.4219(2) 0.0770(18) Uani 1 1 d . .
H59A H 0.187074 0.022992 0.450116 0.092 Uiso 1 1 calc R U
H59B H 0.207071 -0.010172 0.392523 0.092 Uiso 1 1 calc R U
C60 C 0.2521(4) 0.0764(3) 0.3945(3) 0.103(3) Uani 1 1 d . .
H60A H 0.224284 0.108859 0.416355 0.124 Uiso 1 1 calc R U
H60B H 0.212280 0.077106 0.354596 0.124 Uiso 1 1 calc R U
C61 C 0.3739(4) 0.0820(2) 0.3956(2) 0.0589(14) Uani 1 1 d . .
H61A H 0.396475 0.065301 0.360481 0.071 Uiso 1 1 calc R U
H61B H 0.398145 0.123613 0.399848 0.071 Uiso 1 1 calc R U
C62 C 0.4178(3) 0.04676(18) 0.4473(2) 0.0440(11) Uani 1 1 d . .
H62A H 0.491925 0.031318 0.444189 0.053 Uiso 1 1 calc R U
H62B H 0.423476 0.071384 0.482291 0.053 Uiso 1 1 calc R U
O6 O 0.7619(3) 0.03426(18) 0.79344(18) 0.0799(12) Uani 1 1 d . .
C63 C 0.6616(4) 0.0568(3) 0.7671(3) 0.086(2) Uani 1 1 d . .
H63A H 0.624540 0.077258 0.795801 0.103 Uiso 1 1 calc R U
H63B H 0.613344 0.024413 0.750020 0.103 Uiso 1 1 calc R U
C64 C 0.6816(4) 0.0989(3) 0.7215(3) 0.088(2) Uani 1 1 d . .
H64A H 0.655878 0.138860 0.729737 0.105 Uiso 1 1 calc R U
H64B H 0.642508 0.086078 0.683583 0.105 Uiso 1 1 calc R U
C65 C 0.8045(4) 0.0986(2) 0.7224(2) 0.0580(13) Uani 1 1 d . .
H65A H 0.822634 0.094023 0.683211 0.070 Uiso 1 1 calc R U
H65B H 0.838815 0.135268 0.739648 0.070 Uiso 1 1 calc R U
C66 C 0.8412(4) 0.0459(2) 0.7592(2) 0.0609(14) Uani 1 1 d . .
H66A H 0.849974 0.011351 0.734635 0.073 Uiso 1 1 calc R U
H66B H 0.912979 0.053978 0.783481 0.073 Uiso 1 1 calc R U
C67 C 1.0076(5) 0.1582(3) 0.8869(3) 0.0777(17) Uani 1 1 d . .
H67A H 1.085302 0.166479 0.885374 0.117 Uiso 1 1 calc R U
H67B H 0.978466 0.131418 0.855487 0.117 Uiso 1 1 calc R U
H67C H 1.001086 0.139680 0.923738 0.117 Uiso 1 1 calc R U
C68 C 0.9454(6) 0.2129(3) 0.8810(4) 0.113(3) Uani 1 1 d . .
H68A H 0.969340 0.236457 0.916090 0.136 Uiso 1 1 calc R U
H68B H 0.967501 0.234945 0.848488 0.136 Uiso 1 1 calc R U
C69 C 0.8275(4) 0.2107(3) 0.8721(3) 0.0755(18) Uani 1 1 d . .
H69A H 0.805325 0.184726 0.901948 0.091 Uiso 1 1 calc R U
H69B H 0.802970 0.191474 0.834570 0.091 Uiso 1 1 calc R U
C70 C 0.7647(5) 0.2673(2) 0.8727(2) 0.0683(15) Uani 1 1 d . .
H70A H 0.789417 0.295407 0.845302 0.082 Uiso 1 1 calc R U
H70B H 0.780069 0.284960 0.911540 0.082 Uiso 1 1 calc R U
C71 C 0.6411(4) 0.2567(3) 0.8563(2) 0.0724(16) Uani 1 1 d . .
H71A H 0.602502 0.294593 0.852071 0.109 Uiso 1 1 calc R U
H71B H 0.614608 0.233540 0.886436 0.109 Uiso 1 1 calc R U
H71C H 0.626725 0.235088 0.819899 0.109 Uiso 1 1 calc R U

loop_
_atom_site_aniso_label
_atom_site_aniso_U_11
_atom_site_aniso_U_22
_atom_site_aniso_U_33
_atom_site_aniso_U_23
_atom_site_aniso_U_13
_atom_site_aniso_U_12
Fe1 0.0162(2) 0.0131(2) 0.0181(2) -0.00098(18) 0.00306(17) 0.00038(16)
Fe2 0.0167(2) 0.0134(2) 0.0178(2) 0.00049(18) 0.00307(17) 0.00038(17)
Fe3 0.0162(2) 0.01287(19) 0.0173(2) -0.00050(18) 0.00209(17) 0.00026(16)
Fe4 0.0163(2) 0.01232(19) 0.0174(2) -0.00001(18) 0.00265(17) 0.00077(17)
C1 0.0216(15) 0.0155(15) 0.0178(16) 0.0021(12) 0.0021(13) -0.0020(12)
C2 0.0268(17) 0.0173(15) 0.0281(19) -0.0002(14) 0.0080(14) 0.0008(13)
C3 0.0331(18) 0.0249(17) 0.0202(18) -0.0008(14) 0.0107(15) 0.0001(14)
C4 0.0238(16) 0.0209(16) 0.0223(18) 0.0055(14) 0.0020(14) -0.0036(13)
C5 0.0217(16) 0.0141(14) 0.0210(17) 0.0013(13) -0.0022(13) -0.0010(12)
C6 0.0215(15) 0.0182(15) 0.0160(16) -0.0014(13) 0.0025(12) -0.0020(12)
C7 0.0195(15) 0.0156(14) 0.0244(17) 0.0005(13) 0.0069(13) 0.0005(12)
C8 0.0197(15) 0.0178(15) 0.0253(18) -0.0016(13) 0.0042(13) -0.0012(12)
C9 0.0274(17) 0.0177(15) 0.0290(19) -0.0021(14) 0.0109(15) -0.0008(13)
C10 0.0235(16) 0.0159(15) 0.033(2) 0.0029(14) 0.0138(15) 0.0009(12)
C11 0.0166(15) 0.0235(17) 0.0295(19) 0.0066(14) 0.0032(13) 0.0009(12)
C12 0.0267(17) 0.0186(15) 0.0246(18) -0.0009(14) 0.0042(14) 0.0005(13)
C13 0.0213(16) 0.0160(15) 0.0208(17) -0.0015(13) 0.0040(13) -0.0021(12)
C14 0.0221(16) 0.0177(15) 0.0232(17) -0.0006(13) 0.0038(13) 0.0025(12)
C15 0.0223(16) 0.0242(16) 0.0220(18) -0.0008(14) 0.0022(14) -0.0037(13)
C16 0.0263(16) 0.0184(15) 0.0189(17) -0.0021(13) 0.0075(13) -0.0064(13)
C17 0.0268(16) 0.0140(14) 0.0207(17) -0.0010(13) 0.0063(14) 0.0005(12)
C18 0.0210(15) 0.0181(15) 0.0178(16) 0.0003(13) 0.0010(13) 0.0006(12)
C19 0.0179(15) 0.0208(16) 0.0228(17) -0.0036(13) 0.0015(13) -0.0008(12)
C20 0.0169(15) 0.0185(15) 0.0222(17) -0.0026(13) 0.0007(13) 0.0012(12)
C21 0.0177(15) 0.0169(15) 0.0313(19) -0.0002(14) 0.0010(14) 0.0013(12)
C22 0.0205(16) 0.0170(15) 0.0277(19) -0.0023(13) -0.0076(14) 0.0049(12)
C23 0.0281(18) 0.0258(17) 0.0195(17) -0.0052(14) -0.0009(14) 0.0031(14)
C24 0.0205(15) 0.0216(16) 0.0260(18) -0.0007(14) 0.0035(14) 0.0018(13)
C25 0.0178(15) 0.0209(15) 0.0186(16) -0.0002(13) 0.0026(12) -0.0008(12)
C26 0.0189(15) 0.0203(16) 0.0262(18) 0.0038(14) 0.0060(13) -0.0005(12)
C27 0.0245(16) 0.0211(16) 0.0258(18) 0.0022(14) 0.0042(14) 0.0068(13)
C28 0.0151(15) 0.0304(17) 0.0198(17) -0.0023(14) 0.0007(13) 0.0012(13)
C29 0.0190(15) 0.0247(16) 0.0200(16) 0.0002(14) 0.0015(13) -0.0056(12)
C30 0.0221(15) 0.0188(14) 0.0176(16) -0.0005(13) 0.0028(13) 0.0014(12)
C31 0.0256(16) 0.0151(14) 0.0195(17) 0.0000(13) 0.0007(13) 0.0014(12)
C32 0.0292(17) 0.0158(15) 0.0203(17) -0.0024(13) 0.0020(14) -0.0001(13)
C33 0.0270(17) 0.0222(16) 0.0215(18) -0.0050(14) -0.0043(14) 0.0049(13)
C34 0.039(2) 0.0173(15) 0.0181(17) -0.0012(13) 0.0018(15) 0.0067(14)
C35 0.0331(18) 0.0158(15) 0.0234(18) 0.0002(13) 0.0079(15) -0.0002(13)
C36 0.0233(16) 0.0172(15) 0.0241(18) -0.0019(13) 0.0037(14) 0.0037(12)
C37 0.035(2) 0.0277(18) 0.0260(19) 0.0079(16) 0.0026(16) -0.0025(15)
C38 0.0278(19) 0.0276(18) 0.049(3) 0.0043(18) 0.0164(18) 0.0085(15)
C39 0.0315(19) 0.0245(17) 0.0266(19) -0.0076(15) 0.0033(15) -0.0078(14)
C40 0.039(2) 0.0236(18) 0.037(2) -0.0082(16) -0.0118(17) -0.0013(16)
C41 0.0222(17) 0.040(2) 0.041(2) 0.0013(18) 0.0117(16) 0.0037(15)
C42 0.051(2) 0.0235(17) 0.025(2) 0.0040(15) -0.0029(17) 0.0047(16)
O1 0.0257(12) 0.0190(11) 0.0299(14) -0.0023(10) 0.0103(10) -0.0047(9)
C43 0.037(2) 0.035(2) 0.038(2) -0.0028(17) 0.0214(18) -0.0053(16)
C44 0.127(5) 0.034(2) 0.085(4) -0.008(3) 0.078(4) -0.023(3)
C45 0.090(4) 0.040(2) 0.047(3) -0.004(2) 0.031(3) -0.026(2)
C46 0.0312(18) 0.0159(15) 0.035(2) -0.0048(15) 0.0074(16) -0.0055(13)
O2 0.0188(11) 0.0288(12) 0.0229(13) 0.0070(10) 0.0013(9) -0.0018(9)
C47 0.0241(18) 0.046(2) 0.042(2) 0.0192(19) -0.0042(16) -0.0129(16)
C48 0.026(2) 0.062(3) 0.049(3) 0.021(2) 0.0012(18) -0.0041(19)
C49 0.032(2) 0.041(2) 0.034(2) 0.0062(18) -0.0032(17) -0.0045(17)
C50 0.0288(18) 0.0302(18) 0.0218(18) 0.0055(15) 0.0040(14) -0.0010(14)
O3 0.0222(11) 0.0176(10) 0.0207(12) -0.0028(9) 0.0008(9) 0.0015(9)
C51 0.0221(16) 0.0187(15) 0.0221(17) -0.0049(13) 0.0016(13) -0.0007(12)
C52 0.0253(17) 0.0194(16) 0.033(2) -0.0059(15) 0.0049(15) -0.0001(13)
C53 0.0266(18) 0.0260(17) 0.033(2) -0.0053(16) -0.0015(15) 0.0073(14)
C54 0.0218(16) 0.0187(16) 0.0257(18) -0.0021(14) -0.0028(14) 0.0051(13)
O4 0.0283(12) 0.0245(12) 0.0189(12) -0.0023(10) 0.0028(10) 0.0061(10)
C55 0.0291(18) 0.0273(18) 0.0250(19) -0.0052(15) 0.0077(15) 0.0050(14)
C56 0.036(2) 0.036(2) 0.037(2) -0.0137(18) 0.0007(18) 0.0042(16)
C57 0.0313(19) 0.038(2) 0.0227(19) -0.0063(16) 0.0036(15) -0.0059(16)
C58 0.0349(19) 0.0331(19) 0.0194(18) 0.0018(15) 0.0000(15) 0.0059(15)
O5 0.080(2) 0.0401(17) 0.051(2) -0.0012(16) 0.0111(18) -0.0157(16)
C59 0.069(4) 0.095(4) 0.063(4) 0.008(3) -0.001(3) -0.044(3)
C60 0.045(3) 0.139(6) 0.121(6) 0.084(5) 0.000(3) -0.005(3)
C61 0.047(3) 0.063(3) 0.068(4) 0.020(3) 0.012(2) -0.007(2)
C62 0.047(2) 0.035(2) 0.053(3) 0.001(2) 0.017(2) 0.0033(18)
O6 0.064(2) 0.092(3) 0.089(3) 0.051(2) 0.027(2) 0.023(2)
C63 0.042(3) 0.100(5) 0.114(6) 0.059(4) 0.007(3) 0.004(3)
C64 0.044(3) 0.114(5) 0.104(5) 0.069(4) 0.006(3) 0.008(3)
C65 0.050(3) 0.062(3) 0.065(3) 0.025(3) 0.016(2) 0.007(2)
C66 0.050(3) 0.066(3) 0.067(4) 0.021(3) 0.013(3) 0.017(2)
C67 0.060(3) 0.092(4) 0.077(4) -0.005(4) 0.000(3) 0.006(3)
C68 0.091(5) 0.120(6) 0.136(7) 0.067(5) 0.041(5) 0.028(4)
C69 0.060(3) 0.081(4) 0.092(5) 0.044(3) 0.032(3) 0.002(3)
C70 0.083(4) 0.070(4) 0.053(3) 0.001(3) 0.018(3) -0.007(3)
C71 0.071(4) 0.088(4) 0.057(3) -0.006(3) 0.008(3) -0.022(3)

loop_
_atom_type_symbol
_atom_type_description
_atom_type_scat_dispersion_real
_atom_type_scat_dispersion_imag
_atom_type_scat_source
C C 0.0033 0.0016 'International Tables Vol C Tables 4.2.6.8 and 6.1.1.4'
H H 0.0000 0.0000 'International Tables Vol C Tables 4.2.6.8 and 6.1.1.4'
O O 0.0106 0.0060 'International Tables Vol C Tables 4.2.6.8 and 6.1.1.4'
Fe Fe 0.3463 0.8444 'International Tables Vol C Tables 4.2.6.8 and 6.1.1.4'

loop_
_geom_angle_atom_site_label_1
_geom_angle_atom_site_label_2
_geom_angle_atom_site_label_3
_geom_angle
C7 Fe1 C1 117.32(12)
C7 Fe1 C13 126.73(12)
C1 Fe1 C13 115.87(11)
C7 Fe1 O1 87.62(10)
C1 Fe1 O1 91.20(10)
C13 Fe1 O1 88.60(10)
C7 Fe1 Fe3 58.97(8)
C1 Fe1 Fe3 106.48(8)
C13 Fe1 Fe3 107.85(8)
O1 Fe1 Fe3 146.41(6)
C7 Fe1 Fe2 107.83(9)
C1 Fe1 Fe2 56.05(8)
C13 Fe1 Fe2 103.45(8)
O1 Fe1 Fe2 147.20(6)
Fe3 Fe1 Fe2 58.330(17)
C7 Fe1 Fe4 109.46(8)
C1 Fe1 Fe4 108.30(8)
C13 Fe1 Fe4 54.37(8)
O1 Fe1 Fe4 142.64(6)
Fe3 Fe1 Fe4 58.290(16)
Fe2 Fe1 Fe4 59.828(17)
C19 Fe2 C25 115.64(12)
C19 Fe2 C1 121.47(12)
C25 Fe2 C1 122.75(11)
C19 Fe2 O2 90.07(10)
C25 Fe2 O2 87.59(10)
C1 Fe2 O2 88.64(10)
C19 Fe2 Fe3 59.34(9)
C25 Fe2 Fe3 105.59(8)
C1 Fe2 Fe3 105.93(8)
O2 Fe2 Fe3 149.40(6)
C19 Fe2 Fe4 108.03(9)
C25 Fe2 Fe4 55.30(8)
C1 Fe2 Fe4 107.48(8)
O2 Fe2 Fe4 142.72(6)
Fe3 Fe2 Fe4 58.682(17)
C19 Fe2 Fe1 110.82(9)
C25 Fe2 Fe1 108.33(8)
C1 Fe2 Fe1 54.63(8)
O2 Fe2 Fe1 143.12(6)
Fe3 Fe2 Fe1 59.082(17)
Fe4 Fe2 Fe1 60.275(17)
C31 Fe3 C7 114.14(12)
C31 Fe3 C19 125.20(11)
C7 Fe3 C19 120.52(12)
C31 Fe3 O3 87.41(10)
C7 Fe3 O3 91.01(9)
C19 Fe3 O3 87.98(10)
C31 Fe3 Fe2 112.75(8)
C7 Fe3 Fe2 107.37(8)
C19 Fe3 Fe2 54.37(8)
O3 Fe3 Fe2 142.35(6)
C31 Fe3 Fe4 54.89(8)
C7 Fe3 Fe4 109.19(8)
C19 Fe3 Fe4 107.36(8)
O3 Fe3 Fe4 141.71(6)
Fe2 Fe3 Fe4 62.769(18)
C31 Fe3 Fe1 104.69(8)
C7 Fe3 Fe1 54.08(7)
C19 Fe3 Fe1 109.59(8)
O3 Fe3 Fe1 145.07(5)
Fe2 Fe3 Fe1 62.587(18)
Fe4 Fe3 Fe1 62.803(18)
C31 Fe4 C13 117.81(12)
C31 Fe4 C25 125.78(12)
C13 Fe4 C25 116.29(11)
C31 Fe4 O4 87.47(10)
C13 Fe4 O4 90.89(10)
C25 Fe4 O4 88.41(10)
C31 Fe4 Fe3 58.42(9)
C13 Fe4 Fe3 110.00(8)
C25 Fe4 Fe3 105.43(8)
O4 Fe4 Fe3 145.22(6)
C31 Fe4 Fe2 112.09(9)
C13 Fe4 Fe2 104.92(9)
C25 Fe4 Fe2 55.25(8)
O4 Fe4 Fe2 143.65(6)
Fe3 Fe4 Fe2 58.549(18)
C31 Fe4 Fe1 104.32(9)
C13 Fe4 Fe1 56.12(8)
C25 Fe4 Fe1 107.95(8)
O4 Fe4 Fe1 146.86(6)
Fe3 Fe4 Fe1 58.907(17)
Fe2 Fe4 Fe1 59.897(18)
C6 C1 C2 113.9(3)
C6 C1 Fe1 119.0(2)
C2 C1 Fe1 113.1(2)
C6 C1 Fe2 116.3(2)
C2 C1 Fe2 118.3(2)
Fe1 C1 Fe2 69.32(9)
C3 C2 C1 123.0(3)
C3 C2 H2 118.5
C1 C2 H2 118.5
C4 C3 C2 121.3(3)
C4 C3 H3 119.4
C2 C3 H3 119.4
C5 C4 C3 117.3(3)
C5 C4 C37 121.3(3)
C3 C4 C37 121.5(3)
C4 C5 C6 121.2(3)
C4 C5 H5 119.4
C6 C5 H5 119.4
C5 C6 C1 123.4(3)
C5 C6 H6 118.3
C1 C6 H6 118.3
C12 C7 C8 113.5(3)
C12 C7 Fe1 114.7(2)
C8 C7 Fe1 127.3(2)
C12 C7 Fe3 123.1(2)
C8 C7 Fe3 102.4(2)
Fe1 C7 Fe3 66.95(8)
C9 C8 C7 123.6(3)
C9 C8 H8 118.2
C7 C8 H8 118.2
C10 C9 C8 120.6(3)
C10 C9 H9 119.7
C8 C9 H9 119.7
C11 C10 C9 117.5(3)
C11 C10 C38 121.4(3)
C9 C10 C38 121.1(3)
C10 C11 C12 121.1(3)
C10 C11 H11 119.4
C12 C11 H11 119.4
C11 C12 C7 123.5(3)
C11 C12 H12 118.2
C7 C12 H12 118.2
C14 C13 C18 113.7(3)
C14 C13 Fe4 123.2(2)
C18 C13 Fe4 110.0(2)
C14 C13 Fe1 114.7(2)
C18 C13 Fe1 119.2(2)
Fe4 C13 Fe1 69.51(9)
C15 C14 C13 123.6(3)
C15 C14 H14 118.2
C13 C14 H14 118.2
C16 C15 C14 121.1(3)
C16 C15 H15 119.5
C14 C15 H15 119.5
C17 C16 C15 117.1(3)
C17 C16 C39 121.1(3)
C15 C16 C39 121.8(3)
C18 C17 C16 121.1(3)
C18 C17 H17 119.4
C16 C17 H17 119.4
C17 C18 C13 123.4(3)
C17 C18 H18 118.3
C13 C18 H18 118.3
C24 C19 C20 113.9(3)
C24 C19 Fe2 115.6(2)
C20 C19 Fe2 121.2(2)
C24 C19 Fe3 123.1(2)
C20 C19 Fe3 108.9(2)
Fe2 C19 Fe3 66.29(9)
C21 C20 C19 123.1(3)
C21 C20 H20 118.4
C19 C20 H20 118.4
C20 C21 C22 121.5(3)
C20 C21 H21 119.3
C22 C21 H21 119.3
C21 C22 C23 117.0(3)
C21 C22 C40 121.2(3)
C23 C22 C40 121.8(3)
C24 C23 C22 121.2(3)
C24 C23 H23 119.4
C22 C23 H23 119.4
C23 C24 C19 123.3(3)
C23 C24 H24 118.3
C19 C24 H24 118.3
C26 C25 C30 113.8(3)
C26 C25 Fe2 108.2(2)
C30 C25 Fe2 124.9(2)
C26 C25 Fe4 127.4(2)
C30 C25 Fe4 107.6(2)
Fe2 C25 Fe4 69.44(9)
C27 C26 C25 123.6(3)
C27 C26 H26 118.2
C25 C26 H26 118.2
C26 C27 C28 121.1(3)
C26 C27 H27 119.5
C28 C27 H27 119.5
C27 C28 C29 117.5(3)
C27 C28 C41 120.6(3)
C29 C28 C41 121.9(3)
C30 C29 C28 120.9(3)
C30 C29 H29 119.5
C28 C29 H29 119.5
C29 C30 C25 123.1(3)
C29 C30 H30 118.5
C25 C30 H30 118.5
C36 C31 C32 113.5(3)
C36 C31 Fe4 121.2(2)
C32 C31 Fe4 117.1(2)
C36 C31 Fe3 116.1(2)
C32 C31 Fe3 114.0(2)
Fe4 C31 Fe3 66.69(9)
C33 C32 C31 123.6(3)
C33 C32 H32 118.2
C31 C32 H32 118.2
C34 C33 C32 120.9(3)
C34 C33 H33 119.5
C32 C33 H33 119.5
C33 C34 C35 117.7(3)
C33 C34 C42 121.1(3)
C35 C34 C42 121.2(3)
C34 C35 C36 120.9(3)
C34 C35 H35 119.6
C36 C35 H35 119.6
C35 C36 C31 123.4(3)
C35 C36 H36 118.3
C31 C36 H36 118.3
C4 C37 H37A 109.5
C4 C37 H37B 109.5
H37A C37 H37B 109.5
C4 C37 H37C 109.5
H37A C37 H37C 109.5
H37B C37 H37C 109.5
C10 C38 H38A 109.5
C10 C38 H38B 109.5
H38A C38 H38B 109.5
C10 C38 H38C 109.5
H38A C38 H38C 109.5
H38B C38 H38C 109.5
C16 C39 H39A 109.5
C16 C39 H39B 109.5
H39A C39 H39B 109.5
C16 C39 H39C 109.5
H39A C39 H39C 109.5
H39B C39 H39C 109.5
C22 C40 H40A 109.5
C22 C40 H40B 109.5
H40A C40 H40B 109.5
C22 C40 H40C 109.5
H40A C40 H40C 109.5
H40B C40 H40C 109.5
C28 C41 H41A 109.5
C28 C41 H41B 109.5
H41A C41 H41B 109.5
C28 C41 H41C 109.5
H41A C41 H41C 109.5
H41B C41 H41C 109.5
C34 C42 H42A 109.5
C34 C42 H42B 109.5
H42A C42 H42B 109.5
C34 C42 H42C 109.5
H42A C42 H42C 109.5
H42B C42 H42C 109.5
C46 O1 C43 109.3(2)
C46 O1 Fe1 122.56(18)
C43 O1 Fe1 121.39(19)
O1 C43 C44 106.5(3)
O1 C43 H43A 110.4
C44 C43 H43A 110.4
O1 C43 H43B 110.4
C44 C43 H43B 110.4
H43A C43 H43B 108.6
C43 C44 C45 107.5(4)
C43 C44 H44A 110.2
C45 C44 H44A 110.2
C43 C44 H44B 110.2
C45 C44 H44B 110.2
H44A C44 H44B 108.5
C44 C45 C46 103.4(3)
C44 C45 H45A 111.1
C46 C45 H45A 111.1
C44 C45 H45B 111.1
C46 C45 H45B 111.1
H45A C45 H45B 109.0
O1 C46 C45 105.5(3)
O1 C46 H46A 110.6
C45 C46 H46A 110.6
O1 C46 H46B 110.6
C45 C46 H46B 110.6
H46A C46 H46B 108.8
C50 O2 C47 105.5(3)
C50 O2 Fe2 126.96(18)
C47 O2 Fe2 118.8(2)
O2 C47 C48 106.2(3)
O2 C47 H47A 110.5
C48 C47 H47A 110.5
O2 C47 H47B 110.5
C48 C47 H47B 110.5
H47A C47 H47B 108.7
C47 C48 C49 105.9(3)
C47 C48 H48A 110.6
C49 C48 H48A 110.6
C47 C48 H48B 110.6
C49 C48 H48B 110.6
H48A C48 H48B 108.7
C48 C49 C50 104.7(3)
C48 C49 H49A 110.8
C50 C49 H49A 110.8
C48 C49 H49B 110.8
C50 C49 H49B 110.8
H49A C49 H49B 108.9
O2 C50 C49 106.0(3)
O2 C50 H50A 110.5
C49 C50 H50A 110.5
O2 C50 H50B 110.5
C49 C50 H50B 110.5
H50A C50 H50B 108.7
C51 O3 C54 109.1(2)
C51 O3 Fe3 125.90(18)
C54 O3 Fe3 119.37(17)
O3 C51 C52 104.6(3)
O3 C51 H51A 110.8
C52 C51 H51A 110.8
O3 C51 H51B 110.8
C52 C51 H51B 110.8
H51A C51 H51B 108.9
C53 C52 C51 101.6(3)
C53 C52 H52A 111.5
C51 C52 H52A 111.5
C53 C52 H52B 111.5
C51 C52 H52B 111.5
H52A C52 H52B 109.3
C52 C53 C54 102.9(3)
C52 C53 H53A 111.2
C54 C53 H53A 111.2
C52 C53 H53B 111.2
C54 C53 H53B 111.2
H53A C53 H53B 109.1
O3 C54 C53 106.4(3)
O3 C54 H54A 110.5
C53 C54 H54A 110.5
O3 C54 H54B 110.5
C53 C54 H54B 110.5
H54A C54 H54B 108.6
C55 O4 C58 109.4(2)
C55 O4 Fe4 122.57(19)
C58 O4 Fe4 120.37(18)
O4 C55 C56 104.9(3)
O4 C55 H55A 110.8
C56 C55 H55A 110.8
O4 C55 H55B 110.8
C56 C55 H55B 110.8
H55A C55 H55B 108.8
C55 C56 C57 102.1(3)
C55 C56 H56A 111.3
C57 C56 H56A 111.3
C55 C56 H56B 111.3
C57 C56 H56B 111.3
H56A C56 H56B 109.2
C58 C57 C56 101.2(3)
C58 C57 H57A 111.5
C56 C57 H57A 111.5
C58 C57 H57B 111.5
C56 C57 H57B 111.5
H57A C57 H57B 109.4
O4 C58 C57 105.8(3)
O4 C58 H58A 110.6
C57 C58 H58A 110.6
O4 C58 H58B 110.6
C57 C58 H58B 110.6
H58A C58 H58B 108.7
C62 O5 C59 107.3(3)
O5 C59 C60 108.2(4)
O5 C59 H59A 110.1
C60 C59 H59A 110.1
O5 C59 H59B 110.1
C60 C59 H59B 110.1
H59A C59 H59B 108.4
C59 C60 C61 104.6(5)
C59 C60 H60A 110.8
C61 C60 H60A 110.8
C59 C60 H60B 110.8
C61 C60 H60B 110.8
H60A C60 H60B 108.9
C62 C61 C60 101.5(4)
C62 C61 H61A 111.5
C60 C61 H61A 111.5
C62 C61 H61B 111.5
C60 C61 H61B 111.5
H61A C61 H61B 109.3
O5 C62 C61 106.8(4)
O5 C62 H62A 110.4
C61 C62 H62A 110.4
O5 C62 H62B 110.4
C61 C62 H62B 110.4
H62A C62 H62B 108.6
C63 O6 C66 109.1(4)
O6 C63 C64 108.8(4)
O6 C63 H63A 109.9
C64 C63 H63A 109.9
O6 C63 H63B 109.9
C64 C63 H63B 109.9
H63A C63 H63B 108.3
C63 C64 C65 105.6(4)
C63 C64 H64A 110.6
C65 C64 H64A 110.6
C63 C64 H64B 110.6
C65 C64 H64B 110.6
H64A C64 H64B 108.8
C66 C65 C64 102.6(4)
C66 C65 H65A 111.2
C64 C65 H65A 111.2
C66 C65 H65B 111.2
C64 C65 H65B 111.2
H65A C65 H65B 109.2
O6 C66 C65 108.2(4)
O6 C66 H66A 110.1
C65 C66 H66A 110.1
O6 C66 H66B 110.1
C65 C66 H66B 110.1
H66A C66 H66B 108.4
C68 C67 H67A 109.5
C68 C67 H67B 109.5
H67A C67 H67B 109.5
C68 C67 H67C 109.5
H67A C67 H67C 109.5
H67B C67 H67C 109.5
C69 C68 C67 119.4(6)
C69 C68 H68A 107.5
C67 C68 H68A 107.5
C69 C68 H68B 107.5
C67 C68 H68B 107.5
H68A C68 H68B 107.0
C68 C69 C70 118.7(6)
C68 C69 H69A 107.6
C70 C69 H69A 107.6
C68 C69 H69B 107.6
C70 C69 H69B 107.6
H69A C69 H69B 107.1
C69 C70 C71 110.9(5)
C69 C70 H70A 109.5
C71 C70 H70A 109.5
C69 C70 H70B 109.5
C71 C70 H70B 109.5
H70A C70 H70B 108.1
C70 C71 H71A 109.5
C70 C71 H71B 109.5
H71A C71 H71B 109.5
C70 C71 H71C 109.5
H71A C71 H71C 109.5
H71B C71 H71C 109.5

loop_
_geom_bond_atom_site_label_1
_geom_bond_atom_site_label_2
_geom_bond_distance
Fe1 C7 2.139(3)
Fe1 C1 2.193(3)
Fe1 C13 2.238(3)
Fe1 O1 2.250(2)
Fe1 Fe3 2.4311(6)
Fe1 Fe2 2.5156(6)
Fe1 Fe4 2.5251(6)
Fe2 C19 2.141(3)
Fe2 C25 2.206(3)
Fe2 C1 2.230(3)
Fe2 O2 2.256(2)
Fe2 Fe3 2.4118(6)
Fe2 Fe4 2.5138(6)
Fe3 C31 2.240(3)
Fe3 C7 2.264(3)
Fe3 C19 2.266(3)
Fe3 O3 2.285(2)
Fe3 Fe4 2.4152(6)
Fe4 C31 2.151(3)
Fe4 C13 2.191(3)
Fe4 C25 2.207(3)
Fe4 O4 2.252(2)
C1 C6 1.405(4)
C1 C2 1.417(4)
C2 C3 1.392(5)
C2 H2 0.9500
C3 C4 1.389(4)
C3 H3 0.9500
C4 C5 1.388(4)
C4 C37 1.506(4)
C5 C6 1.392(4)
C5 H5 0.9500
C6 H6 0.9500
C7 C12 1.409(5)
C7 C8 1.409(4)
C8 C9 1.395(4)
C8 H8 0.9500
C9 C10 1.391(5)
C9 H9 0.9500
C10 C11 1.387(5)
C10 C38 1.516(4)
C11 C12 1.389(4)
C11 H11 0.9500
C12 H12 0.9500
C13 C14 1.406(4)
C13 C18 1.414(4)
C14 C15 1.395(4)
C14 H14 0.9500
C15 C16 1.394(4)
C15 H15 0.9500
C16 C17 1.394(5)
C16 C39 1.513(4)
C17 C18 1.393(4)
C17 H17 0.9500
C18 H18 0.9500
C19 C24 1.405(5)
C19 C20 1.420(4)
C20 C21 1.383(4)
C20 H20 0.9500
C21 C22 1.390(5)
C21 H21 0.9500
C22 C23 1.398(5)
C22 C40 1.508(5)
C23 C24 1.390(5)
C23 H23 0.9500
C24 H24 0.9500
C25 C26 1.407(4)
C25 C30 1.417(4)
C26 C27 1.385(4)
C26 H26 0.9500
C27 C28 1.388(4)
C27 H27 0.9500
C28 C29 1.393(4)
C28 C41 1.517(4)
C29 C30 1.392(4)
C29 H29 0.9500
C30 H30 0.9500
C31 C36 1.412(4)
C31 C32 1.414(4)
C32 C33 1.389(4)
C32 H32 0.9500
C33 C34 1.388(5)
C33 H33 0.9500
C34 C35 1.389(5)
C34 C42 1.507(5)
C35 C36 1.393(5)
C35 H35 0.9500
C36 H36 0.9500
C37 H37A 0.9800
C37 H37B 0.9800
C37 H37C 0.9800
C38 H38A 0.9800
C38 H38B 0.9800
C38 H38C 0.9800
C39 H39A 0.9800
C39 H39B 0.9800
C39 H39C 0.9800
C40 H40A 0.9800
C40 H40B 0.9800
C40 H40C 0.9800
C41 H41A 0.9800
C41 H41B 0.9800
C41 H41C 0.9800
C42 H42A 0.9800
C42 H42B 0.9800
C42 H42C 0.9800
O1 C46 1.444(4)
O1 C43 1.447(4)
C43 C44 1.452(5)
C43 H43A 0.9900
C43 H43B 0.9900
C44 C45 1.465(6)
C44 H44A 0.9900
C44 H44B 0.9900
C45 C46 1.515(5)
C45 H45A 0.9900
C45 H45B 0.9900
C46 H46A 0.9900
C46 H46B 0.9900
O2 C50 1.435(4)
O2 C47 1.442(4)
C47 C48 1.466(5)
C47 H47A 0.9900
C47 H47B 0.9900
C48 C49 1.495(5)
C48 H48A 0.9900
C48 H48B 0.9900
C49 C50 1.524(5)
C49 H49A 0.9900
C49 H49B 0.9900
C50 H50A 0.9900
C50 H50B 0.9900
O3 C51 1.444(4)
O3 C54 1.451(4)
C51 C52 1.522(4)
C51 H51A 0.9900
C51 H51B 0.9900
C52 C53 1.514(5)
C52 H52A 0.9900
C52 H52B 0.9900
C53 C54 1.518(4)
C53 H53A 0.9900
C53 H53B 0.9900
C54 H54A 0.9900
C54 H54B 0.9900
O4 C55 1.450(4)
O4 C58 1.451(4)
C55 C56 1.506(5)
C55 H55A 0.9900
C55 H55B 0.9900
C56 C57 1.532(5)
C56 H56A 0.9900
C56 H56B 0.9900
C57 C58 1.504(5)
C57 H57A 0.9900
C57 H57B 0.9900
C58 H58A 0.9900
C58 H58B 0.9900
O5 C62 1.412(5)
O5 C59 1.423(6)
C59 C60 1.477(8)
C59 H59A 0.9900
C59 H59B 0.9900
C60 C61 1.500(7)
C60 H60A 0.9900
C60 H60B 0.9900
C61 C62 1.487(6)
C61 H61A 0.9900
C61 H61B 0.9900
C62 H62A 0.9900
C62 H62B 0.9900
O6 C63 1.387(6)
O6 C66 1.388(6)
C63 C64 1.487(7)
C63 H63A 0.9900
C63 H63B 0.9900
C64 C65 1.508(6)
C64 H64A 0.9900
C64 H64B 0.9900
C65 C66 1.506(6)
C65 H65A 0.9900
C65 H65B 0.9900
C66 H66A 0.9900
C66 H66B 0.9900
C67 C68 1.454(8)
C67 H67A 0.9800
C67 H67B 0.9800
C67 H67C 0.9800
C68 C69 1.432(8)
C68 H68A 0.9900
C68 H68B 0.9900
C69 C70 1.499(7)
C69 H69A 0.9900
C69 H69B 0.9900
C70 C71 1.527(7)
C70 H70A 0.9900
C70 H70B 0.9900
C71 H71A 0.9800
C71 H71B 0.9800
C71 H71C 0.9800

loop_
_geom_torsion_atom_site_label_1
_geom_torsion_atom_site_label_2
_geom_torsion_atom_site_label_3
_geom_torsion_atom_site_label_4
_geom_torsion
C6 C1 C2 C3 0.7(5)
Fe1 C1 C2 C3 -139.1(3)
Fe2 C1 C2 C3 142.8(3)
C1 C2 C3 C4 -1.2(5)
C2 C3 C4 C5 0.8(5)
C2 C3 C4 C37 -179.8(3)
C3 C4 C5 C6 0.0(5)
C37 C4 C5 C6 -179.4(3)
C4 C5 C6 C1 -0.4(5)
C2 C1 C6 C5 0.1(4)
Fe1 C1 C6 C5 137.4(3)
Fe2 C1 C6 C5 -142.8(3)
C12 C7 C8 C9 2.2(4)
Fe1 C7 C8 C9 156.9(2)
Fe3 C7 C8 C9 -132.7(3)
C7 C8 C9 C10 -1.4(5)
C8 C9 C10 C11 -1.2(5)
C8 C9 C10 C38 176.9(3)
C9 C10 C11 C12 3.0(5)
C38 C10 C11 C12 -175.2(3)
C10 C11 C12 C7 -2.3(5)
C8 C7 C12 C11 -0.3(5)
Fe1 C7 C12 C11 -158.4(3)
Fe3 C7 C12 C11 124.0(3)
C18 C13 C14 C15 -1.2(5)
Fe4 C13 C14 C15 -138.5(3)
Fe1 C13 C14 C15 140.7(3)
C13 C14 C15 C16 0.5(5)
C14 C15 C16 C17 0.9(5)
C14 C15 C16 C39 -178.0(3)
C15 C16 C17 C18 -1.3(5)
C39 C16 C17 C18 177.5(3)
C16 C17 C18 C13 0.5(5)
C14 C13 C18 C17 0.8(5)
Fe4 C13 C18 C17 143.6(3)
Fe1 C13 C18 C17 -139.3(3)
C24 C19 C20 C21 1.2(4)
Fe2 C19 C20 C21 146.5(3)
Fe3 C19 C20 C21 -140.4(3)
C19 C20 C21 C22 -0.9(5)
C20 C21 C22 C23 -0.3(4)
C20 C21 C22 C40 179.6(3)
C21 C22 C23 C24 1.1(5)
C40 C22 C23 C24 -178.8(3)
C22 C23 C24 C19 -0.8(5)
C20 C19 C24 C23 -0.4(5)
Fe2 C19 C24 C23 -147.6(3)
Fe3 C19 C24 C23 135.1(3)
C30 C25 C26 C27 0.1(5)
Fe2 C25 C26 C27 143.5(3)
Fe4 C25 C26 C27 -138.8(3)
C25 C26 C27 C28 0.2(5)
C26 C27 C28 C29 0.0(5)
C26 C27 C28 C41 -179.0(3)
C27 C28 C29 C30 -0.4(5)
C41 C28 C29 C30 178.5(3)
C28 C29 C30 C25 0.7(5)
C26 C25 C30 C29 -0.5(5)
Fe2 C25 C30 C29 -136.9(3)
Fe4 C25 C30 C29 146.3(3)
C36 C31 C32 C33 1.2(5)
Fe4 C31 C32 C33 150.3(3)
Fe3 C31 C32 C33 -134.7(3)
C31 C32 C33 C34 0.4(5)
C32 C33 C34 C35 -1.5(5)
C32 C33 C34 C42 175.7(3)
C33 C34 C35 C36 0.9(5)
C42 C34 C35 C36 -176.2(3)
C34 C35 C36 C31 0.8(5)
C32 C31 C36 C35 -1.8(5)
Fe4 C31 C36 C35 -149.5(3)
Fe3 C31 C36 C35 133.1(3)
C46 O1 C43 C44 -4.0(5)
Fe1 O1 C43 C44 147.9(3)
O1 C43 C44 C45 20.4(6)
C43 C44 C45 C46 -27.9(6)
C43 O1 C46 C45 -13.3(4)
Fe1 O1 C46 C45 -164.7(3)
C44 C45 C46 O1 25.0(5)
C50 O2 C47 C48 -35.4(4)
Fe2 O2 C47 C48 174.7(3)
O2 C47 C48 C49 25.8(5)
C47 C48 C49 C50 -7.0(5)
C47 O2 C50 C49 30.4(4)
Fe2 O2 C50 C49 177.1(2)
C48 C49 C50 O2 -14.2(4)
C54 O3 C51 C52 22.9(3)
Fe3 O3 C51 C52 175.90(18)
O3 C51 C52 C53 -37.4(3)
C51 C52 C53 C54 37.3(3)
C51 O3 C54 C53 1.0(3)
Fe3 O3 C54 C53 -154.0(2)
C52 C53 C54 O3 -24.5(3)
C58 O4 C55 C56 13.8(4)
Fe4 O4 C55 C56 -135.7(2)
O4 C55 C56 C57 -33.7(4)
C55 C56 C57 C58 40.2(4)
C55 O4 C58 C57 12.3(4)
Fe4 O4 C58 C57 162.6(2)
C56 C57 C58 O4 -32.5(3)
C62 O5 C59 C60 7.7(6)
O5 C59 C60 C61 14.0(7)
C59 C60 C61 C62 -28.7(7)
C59 O5 C62 C61 -26.8(5)
C60 C61 C62 O5 34.4(6)
C66 O6 C63 C64 -15.8(8)
O6 C63 C64 C65 0.9(8)
C63 C64 C65 C66 12.6(7)
C63 O6 C66 C65 24.5(7)
C64 C65 C66 O6 -22.6(6)
C67 C68 C69 C70 173.2(6)
C68 C69 C70 C71 174.1(6)
